data_2021079
loop_
_publ_author_name
'Su, Chang-Kai'
'Zhang, Kou-Lin'

_publ_section_title
;
 Two new Co^II^ coordination polymers with multifunctional
 5-amino-2,4,6-tribromoisophthalic acid and flexible isomeric
 bis(imidazole) ligands: preparation, crystal structure and
 characterization
;
_journal_coeditor_code YF3136
_journal_issue 4
_journal_name_full 'Acta Crystallographica Section C'
_journal_page_first 504
_journal_page_last 512
_journal_paper_doi 10.1107/S2053229618004382
_journal_volume 74
_journal_year 2018
_chemical_formula_iupac '[Co (C8 H2 Br3 N O4) (C14 H14 N4)2 (H2 O)], 4.75H2 O'
_chemical_formula_moiety 'C36 H32 Br3 Co N9 O5, 4.75H2 O'
_chemical_formula_sum 'C36 H41.5 Br3 Co N9 O9.75'
_chemical_formula_weight 1054.91
_chemical_name_systematic
'<i>catena</i>-Poly[[[(5-amino-2,4,6-tribromobenzene-1,3-dicarboxylato-\k<i>O</i>)aquacobalt(II)]-bis[\m-1,3-bis(imidazol-1-ylmethyl)benzene-\k^2^<i>N</i>:<i>N</i>']] 4.75-hydrate]'
_space_group_crystal_system triclinic
_space_group_IT_number 2
_space_group_name_Hall '-P 1'
_space_group_name_H-M_alt 'P -1'
_symmetry_space_group_name_Hall '-P 1'
_symmetry_space_group_name_H-M 'P -1'
_atom_sites_solution_hydrogens mixed
_audit_creation_method SHELXL-2017/1
_cell_angle_alpha 71.118(4)
_cell_angle_beta 87.070(4)
_cell_angle_gamma 80.730(4)
_cell_formula_units_Z 2
_cell_length_a 10.6773(15)
_cell_length_b 13.0608(17)
_cell_length_c 16.356(2)
_cell_measurement_reflns_used 9957
_cell_measurement_temperature 293(2)
_cell_measurement_theta_max 27.4055
_cell_measurement_theta_min 2.4327
_cell_volume 2130.0(5)
_computing_cell_refinement
;
SMART (Bruker, 2008)
;
_computing_data_collection
;
SMART (Bruker, 2008)
;
_computing_data_reduction
;
SAINT (Bruker, 2008)
;
_computing_molecular_graphics
;
DIAMOND (Brandenburg, 2005)
;
_computing_publication_material
;
Mercury (Macrae <i>et al.</i>, 2008)
;
_computing_structure_refinement
;
SHELXL2017 (Sheldrick, 2015b)
;
_computing_structure_solution
;
SHELXS2017 (Sheldrick, 2015a)
;
_diffrn_ambient_temperature 293(2)
_diffrn_measured_fraction_theta_full 0.994
_diffrn_measured_fraction_theta_max 0.989
_diffrn_measurement_device_type 'Bruker APEXII area-detector'
_diffrn_measurement_method 'phi and omega scans'
_diffrn_radiation_type MoK\a
_diffrn_radiation_wavelength 0.71073
_diffrn_reflns_av_R_equivalents 0.0411
_diffrn_reflns_limit_h_max 13
_diffrn_reflns_limit_h_min -13
_diffrn_reflns_limit_k_max 16
_diffrn_reflns_limit_k_min -16
_diffrn_reflns_limit_l_max 21
_diffrn_reflns_limit_l_min -21
_diffrn_reflns_number 31096
_diffrn_reflns_theta_full 25.242
_diffrn_reflns_theta_max 27.506
_diffrn_reflns_theta_min 1.667
_exptl_absorpt_coefficient_mu 3.281
_exptl_absorpt_correction_T_max 0.572
_exptl_absorpt_correction_T_min 0.460
_exptl_absorpt_correction_type empirical
_exptl_absorpt_process_details sadabs
_exptl_crystal_colour purple
_exptl_crystal_density_diffrn 1.645
_exptl_crystal_density_method 'not measured'
_exptl_crystal_description block
_exptl_crystal_F_000 1061
_exptl_crystal_size_max 0.25
_exptl_crystal_size_mid 0.2
_exptl_crystal_size_min 0.17
_refine_diff_density_max 0.953
_refine_diff_density_min -0.723
_refine_ls_extinction_method none
_refine_ls_goodness_of_fit_ref 1.042
_refine_ls_hydrogen_treatment constr
_refine_ls_matrix_type full
_refine_ls_number_parameters 532
_refine_ls_number_reflns 9683
_refine_ls_number_restraints 1
_refine_ls_restrained_S_all 1.405
_refine_ls_R_factor_all 0.0593
_refine_ls_R_factor_gt 0.0393
_refine_ls_shift/su_max 0.001
_refine_ls_shift/su_mean 0.000
_refine_ls_structure_factor_coef Fsqd
_refine_ls_weighting_details 'w=1/[\s^2^(Fo^2^)+(0.0647P)^2^+0.3273P] where P=(Fo^2^+2Fc^2^)/3'
_refine_ls_weighting_scheme calc
_refine_ls_wR_factor_gt 0.1040
_refine_ls_wR_factor_ref 0.1133
_reflns_number_gt 7371
_reflns_number_total 9788
_reflns_threshold_expression 'I > 2\s(I)'
_cod_data_source_file yf3136sup1.cif
_cod_data_source_block 1
_cod_original_formula_sum 'C36 H41.50 Br3 Co N9 O9.75'
_cod_database_code 2021079
_shelx_space_group_comment
;
The symmetry employed for this shelxl refinement is uniquely defined
by the following loop, which should always be used as a source of
symmetry information in preference to the above space-group names.
They are only intended as comments.
;

loop_
_space_group_symop_operation_xyz
'x, y, z'
'-x, -y, -z'

loop_
_atom_site_type_symbol
_atom_site_label
_atom_site_fract_x
_atom_site_fract_y
_atom_site_fract_z
_atom_site_U_iso_or_equiv
_atom_site_adp_type
_atom_site_calc_flag
_atom_site_occupancy
Br Br1 0.93758(4) 0.50409(3) 0.12719(2) 0.05431(12) Uani d 1
Br Br2 0.49649(3) 0.33522(3) 0.28463(2) 0.04200(10) Uani d 1
Br Br3 0.98186(3) 0.09581(2) 0.39314(2) 0.04198(10) Uani d 1
C C1 0.6490(3) 0.5165(2) 0.16617(19) 0.0319(6) Uani d 1
C C2 0.7297(3) 0.4091(2) 0.21740(17) 0.0284(6) Uani d 1
C C3 0.8603(3) 0.3935(2) 0.20990(18) 0.0305(6) Uani d 1
C C4 0.9416(3) 0.3005(2) 0.25991(18) 0.0306(6) Uani d 1
C C5 0.8794(3) 0.2208(2) 0.31916(18) 0.0306(6) Uani d 1
C C6 0.7496(3) 0.2290(2) 0.32644(17) 0.0291(6) Uani d 1
C C7 0.6758(3) 0.3239(2) 0.27442(17) 0.0290(6) Uani d 1
C C8 0.6854(3) 0.1397(2) 0.3909(2) 0.0360(7) Uani d 1
C C9 0.2523(3) 0.7803(3) 0.1775(2) 0.0433(8) Uani d 1
H H9 0.230634 0.812121 0.220656 0.052 Uiso calc 1
C C10 0.1689(3) 0.7631(3) 0.1260(2) 0.0494(9) Uani d 1
H H10 0.081035 0.781433 0.126385 0.059 Uiso calc 1
C C11 0.3620(3) 0.7015(3) 0.0935(2) 0.0397(7) Uani d 1
H H11 0.429250 0.668751 0.067669 0.048 Uiso calc 1
C C12 0.1920(3) 0.6775(3) 0.0058(2) 0.0454(8) Uani d 1
H H12A 0.142738 0.618971 0.032282 0.054 Uiso calc 1
H H12B 0.263224 0.649078 -0.024004 0.054 Uiso calc 1
C C13 0.1103(3) 0.7713(3) -0.0587(2) 0.0378(7) Uani d 1
C C14 -0.0195(3) 0.7790(3) -0.0577(2) 0.0407(7) Uani d 1
H H14 -0.057479 0.724699 -0.017282 0.049 Uiso calc 1
C C15 -0.0953(3) 0.8659(3) -0.11556(19) 0.0392(7) Uani d 1
C C16 -0.0379(3) 0.9449(3) -0.1760(2) 0.0494(8) Uani d 1
H H16 -0.087157 1.003558 -0.215503 0.059 Uiso calc 1
C C17 0.0933(4) 0.9371(3) -0.1780(3) 0.0604(10) Uani d 1
H H17 0.132101 0.989749 -0.219491 0.073 Uiso calc 1
C C18 0.1657(3) 0.8518(3) -0.1189(2) 0.0520(9) Uani d 1
H H18 0.253412 0.848184 -0.119500 0.062 Uiso calc 1
C C19 0.8376(3) 0.7325(3) 0.2420(2) 0.0384(7) Uani d 1
H H19 0.856797 0.707953 0.194704 0.046 Uiso calc 1
C C20 0.9243(3) 0.7513(3) 0.2916(2) 0.0414(7) Uani d 1
H H20 1.012004 0.741323 0.285296 0.050 Uiso calc 1
C C21 0.7340(3) 0.7891(2) 0.3385(2) 0.0360(7) Uani d 1
H H21 0.668137 0.811251 0.371397 0.043 Uiso calc 1
C C22 0.9099(3) 0.8166(3) 0.4211(2) 0.0433(8) Uani d 1
H H22A 0.841865 0.851365 0.449276 0.052 Uiso calc 1
H H22B 0.967268 0.869004 0.395807 0.052 Uiso calc 1
C C23 0.9803(3) 0.7184(2) 0.4872(2) 0.0349(7) Uani d 1
C C24 1.1118(3) 0.6991(2) 0.48721(19) 0.0334(6) Uani d 1
H H24 1.155954 0.747804 0.446196 0.040 Uiso calc 1
C C25 1.1790(3) 0.6083(2) 0.54734(18) 0.0319(6) Uani d 1
C C26 1.1135(3) 0.5362(3) 0.6069(2) 0.0446(8) Uani d 1
H H26 1.157231 0.474692 0.647081 0.054 Uiso calc 1
C C27 0.9809(4) 0.5551(3) 0.6074(2) 0.0562(10) Uani d 1
H H27 0.936911 0.505843 0.648035 0.067 Uiso calc 1
C C28 0.9153(3) 0.6451(3) 0.5487(2) 0.0500(9) Uani d 1
H H28 0.827071 0.657342 0.549992 0.060 Uiso calc 1
C C29 0.6589(3) 0.8031(3) 0.0306(2) 0.0395(7) Uani d 1
H H29 0.653762 0.733811 0.028077 0.047 Uiso calc 1
C C30 0.6481(5) 0.9389(3) 0.0750(3) 0.0691(13) Uani d 1
H H30 0.633177 0.983328 0.109907 0.083 Uiso calc 1
C C31 0.6999(5) 0.9671(3) -0.0044(3) 0.0843(16) Uani d 1
H H31 0.726360 1.033756 -0.034040 0.101 Uiso calc 1
C C32 0.7629(3) 0.8708(4) -0.1141(2) 0.0549(10) Uani d 1
H H32A 0.726010 0.933306 -0.161526 0.066 Uiso calc 1
H H32B 0.742574 0.805316 -0.122725 0.066 Uiso calc 1
C C33 0.4010(3) 0.5724(2) 0.3369(2) 0.0378(7) Uani d 1
H H33 0.398725 0.544444 0.291484 0.045 Uiso calc 1
C C34 0.3454(3) 0.5348(3) 0.4138(2) 0.0400(7) Uani d 1
H H34 0.297930 0.477634 0.431072 0.048 Uiso calc 1
C C35 0.4420(3) 0.6696(2) 0.41182(19) 0.0322(6) Uani d 1
H H35 0.472913 0.721945 0.429195 0.039 Uiso calc 1
C C36 0.3224(3) 0.5913(3) 0.54777(19) 0.0388(7) Uani d 1
H H36A 0.351618 0.647136 0.565960 0.047 Uiso calc 1
H H36B 0.354111 0.520425 0.588731 0.047 Uiso calc 1
Co Co1 0.54663(3) 0.74508(3) 0.21659(2) 0.02631(10) Uani d 1
N N1 1.0704(2) 0.2897(2) 0.25156(18) 0.0428(6) Uani d 1
H H1A 1.117200 0.232153 0.283477 0.051 Uiso calc 1
H H1B 1.104740 0.340567 0.214383 0.051 Uiso calc 1
N N2 0.3737(2) 0.7441(2) 0.15709(16) 0.0367(6) Uani d 1
N N3 0.2393(2) 0.7133(2) 0.07287(16) 0.0387(6) Uani d 1
N N4 0.7175(2) 0.7552(2) 0.27239(15) 0.0324(5) Uani d 1
N N5 0.8564(2) 0.78761(19) 0.35244(16) 0.0333(5) Uani d 1
N N6 0.6209(2) 0.8349(2) 0.09619(16) 0.0354(6) Uani d 1
N N7 0.7062(2) 0.8800(2) -0.03278(16) 0.0432(7) Uani d 1
N N8 0.4615(2) 0.65774(19) 0.33465(15) 0.0321(5) Uani d 1
N N9 0.3721(2) 0.59682(19) 0.46171(15) 0.0310(5) Uani d 1
O O1 0.6061(3) 0.5212(2) 0.09607(16) 0.0583(7) Uani d 1
O O2 0.6347(2) 0.58908(16) 0.20123(14) 0.0387(5) Uani d 1
O O3 0.6620(2) 0.14864(19) 0.46362(14) 0.0479(6) Uani d 1
O O4 0.6577(3) 0.06739(19) 0.36366(16) 0.0553(6) Uani d 1
O O1W 0.4595(2) 0.89363(18) 0.24462(15) 0.0451(5) Uani d 1
H H1WA 0.399751 0.891048 0.281297 0.054 Uiso d 1
H H1WB 0.484821 0.955108 0.231397 0.054 Uiso d 1
O O2W 0.3052(2) 0.1350(2) 0.3422(2) 0.0665(7) Uani d 1
H H2WA 0.327457 0.135150 0.391575 0.080 Uiso d 1
H H2WB 0.369607 0.139420 0.309036 0.080 Uiso d 1
O O3W 0.5272(3) 0.1023(2) 0.2133(2) 0.0700(8) Uani d 1
H H3WA 0.517768 0.168144 0.180542 0.084 Uiso d 1
H H3WB 0.589788 0.088654 0.246722 0.084 Uiso d 1
O O4W 0.7305(2) 0.0806(2) 0.63883(15) 0.0525(6) Uani d 1
H H4WA 0.707752 0.110244 0.586341 0.063 Uiso d 1
H H4WB 0.732652 0.012204 0.653057 0.063 Uiso d 1
O O5W 0.4047(2) 0.1200(2) 0.50568(17) 0.0599(7) Uani d 1
H H5WA 0.484398 0.119002 0.498973 0.072 Uiso d 1
H H5WB 0.390688 0.062782 0.545883 0.072 Uiso d 1
O O6W 0.4651(5) 0.3555(4) 0.0758(2) 0.1005(17) Uani d 0.75
H H6WA 0.445994 0.403308 0.102175 0.121 Uiso d 0.75
H H6WB 0.456194 0.390298 0.021365 0.121 Uiso d 0.75

loop_
_atom_site_aniso_label
_atom_site_aniso_U_11
_atom_site_aniso_U_22
_atom_site_aniso_U_33
_atom_site_aniso_U_12
_atom_site_aniso_U_13
_atom_site_aniso_U_23
Br1 0.0512(2) 0.03608(19) 0.0594(2) -0.01010(15) 0.02029(16) 0.00548(16)
Br2 0.03264(17) 0.03823(18) 0.0560(2) -0.00881(13) 0.00221(14) -0.01489(15)
Br3 0.04640(19) 0.02769(17) 0.04404(19) -0.00036(13) -0.00520(14) -0.00256(13)
C1 0.0315(15) 0.0262(15) 0.0346(16) -0.0043(11) 0.0019(12) -0.0054(12)
C2 0.0360(15) 0.0243(14) 0.0259(14) -0.0041(11) 0.0005(11) -0.0096(11)
C3 0.0363(16) 0.0247(14) 0.0296(15) -0.0095(11) 0.0067(11) -0.0060(11)
C4 0.0336(15) 0.0273(15) 0.0328(15) -0.0057(12) 0.0049(12) -0.0125(12)
C5 0.0391(16) 0.0231(14) 0.0282(14) -0.0034(11) -0.0003(11) -0.0072(11)
C6 0.0353(15) 0.0269(14) 0.0268(14) -0.0086(11) 0.0030(11) -0.0093(11)
C7 0.0302(14) 0.0282(14) 0.0296(14) -0.0076(11) 0.0039(11) -0.0098(12)
C8 0.0377(17) 0.0307(16) 0.0367(17) -0.0106(12) 0.0033(13) -0.0048(13)
C9 0.0324(17) 0.054(2) 0.0403(18) -0.0016(14) 0.0003(13) -0.0133(15)
C10 0.0233(15) 0.072(2) 0.050(2) -0.0040(15) 0.0007(14) -0.0171(18)
C11 0.0259(15) 0.0495(19) 0.0422(18) -0.0029(13) -0.0036(12) -0.0137(15)
C12 0.0396(18) 0.0457(19) 0.053(2) -0.0095(14) -0.0121(15) -0.0154(16)
C13 0.0349(16) 0.0454(18) 0.0372(17) -0.0107(13) -0.0033(13) -0.0160(14)
C14 0.0356(17) 0.0487(19) 0.0341(17) -0.0155(14) -0.0027(13) -0.0033(14)
C15 0.0362(17) 0.054(2) 0.0262(15) -0.0046(14) 0.0003(12) -0.0115(14)
C16 0.053(2) 0.048(2) 0.0377(18) -0.0016(16) 0.0016(15) -0.0048(15)
C17 0.058(2) 0.059(2) 0.055(2) -0.0227(19) 0.0093(18) -0.0006(19)
C18 0.0386(19) 0.066(2) 0.052(2) -0.0197(17) 0.0055(15) -0.0154(18)
C19 0.0316(16) 0.0461(19) 0.0373(17) -0.0027(13) 0.0033(12) -0.0153(14)
C20 0.0257(15) 0.0459(19) 0.0508(19) -0.0044(13) 0.0036(13) -0.0139(15)
C21 0.0237(14) 0.0420(17) 0.0461(18) -0.0031(12) -0.0004(12) -0.0200(14)
C22 0.0386(18) 0.0365(17) 0.061(2) -0.0023(13) -0.0142(15) -0.0233(16)
C23 0.0331(16) 0.0358(16) 0.0429(17) -0.0094(12) -0.0037(13) -0.0199(14)
C24 0.0322(15) 0.0363(16) 0.0320(15) -0.0118(12) 0.0010(12) -0.0085(13)
C25 0.0338(15) 0.0351(16) 0.0270(15) -0.0078(12) 0.0004(11) -0.0092(12)
C26 0.051(2) 0.0410(19) 0.0372(17) -0.0107(15) -0.0017(14) -0.0035(14)
C27 0.051(2) 0.056(2) 0.056(2) -0.0257(18) 0.0141(17) -0.0043(18)
C28 0.0320(17) 0.060(2) 0.063(2) -0.0190(16) 0.0062(15) -0.0216(19)
C29 0.0372(17) 0.0463(19) 0.0357(17) -0.0132(14) 0.0006(13) -0.0108(14)
C30 0.099(3) 0.037(2) 0.075(3) -0.026(2) 0.043(2) -0.0218(19)
C31 0.116(4) 0.039(2) 0.086(3) -0.017(2) 0.057(3) -0.009(2)
C32 0.0363(18) 0.084(3) 0.0345(18) -0.0013(17) -0.0024(14) -0.0080(18)
C33 0.0442(18) 0.0356(17) 0.0382(17) -0.0100(13) 0.0023(13) -0.0166(14)
C34 0.0435(18) 0.0374(17) 0.0446(18) -0.0158(14) 0.0014(14) -0.0162(14)
C35 0.0275(14) 0.0303(15) 0.0384(17) -0.0036(11) -0.0047(12) -0.0100(13)
C36 0.0339(16) 0.0484(19) 0.0295(16) -0.0025(13) -0.0031(12) -0.0074(13)
Co1 0.02232(18) 0.0283(2) 0.0277(2) -0.00417(14) -0.00126(14) -0.00774(15)
N1 0.0298(14) 0.0365(15) 0.0548(17) -0.0048(11) 0.0079(12) -0.0059(13)
N2 0.0253(12) 0.0444(15) 0.0360(14) -0.0028(11) -0.0017(10) -0.0076(12)
N3 0.0248(12) 0.0489(16) 0.0409(15) -0.0059(11) -0.0060(10) -0.0111(12)
N4 0.0256(12) 0.0356(14) 0.0365(13) -0.0045(10) -0.0016(10) -0.0120(11)
N5 0.0261(12) 0.0304(13) 0.0456(15) -0.0039(10) -0.0047(10) -0.0150(11)
N6 0.0344(14) 0.0337(14) 0.0351(14) -0.0076(11) 0.0001(10) -0.0056(11)
N7 0.0352(15) 0.0481(17) 0.0348(14) -0.0011(12) 0.0024(11) -0.0005(12)
N8 0.0289(12) 0.0317(13) 0.0353(14) -0.0033(10) -0.0004(10) -0.0107(11)
N9 0.0265(12) 0.0342(13) 0.0302(13) -0.0033(10) -0.0011(9) -0.0078(10)
O1 0.0744(18) 0.0535(16) 0.0417(14) 0.0085(13) -0.0201(12) -0.0134(12)
O2 0.0412(12) 0.0255(11) 0.0490(13) -0.0025(9) 0.0022(9) -0.0132(9)
O3 0.0587(15) 0.0510(14) 0.0318(12) -0.0209(12) 0.0090(10) -0.0057(10)
O4 0.0754(18) 0.0391(13) 0.0571(15) -0.0278(12) 0.0129(13) -0.0157(12)
O1W 0.0437(13) 0.0341(12) 0.0590(14) -0.0077(10) 0.0133(10) -0.0181(11)
O2W 0.0407(14) 0.0617(17) 0.088(2) -0.0129(12) 0.0064(13) -0.0093(15)
O3W 0.0689(19) 0.0709(19) 0.086(2) -0.0310(15) 0.0028(15) -0.0369(16)
O4W 0.0616(16) 0.0433(14) 0.0470(14) -0.0015(11) 0.0013(11) -0.0103(11)
O5W 0.0532(15) 0.0438(14) 0.0750(18) -0.0096(11) 0.0255(13) -0.0111(13)
O6W 0.184(5) 0.098(3) 0.039(2) -0.059(3) -0.002(3) -0.030(2)

loop_
_atom_type_symbol
_atom_type_description
_atom_type_scat_dispersion_real
_atom_type_scat_dispersion_imag
_atom_type_scat_source
C C 0.0033 0.0016 'International Tables Vol C Tables 4.2.6.8 and 6.1.1.4'
H H 0.0000 0.0000 'International Tables Vol C Tables 4.2.6.8 and 6.1.1.4'
Br Br -0.2901 2.4595 'International Tables Vol C Tables 4.2.6.8 and 6.1.1.4'
Co Co 0.3494 0.9721 'International Tables Vol C Tables 4.2.6.8 and 6.1.1.4'
N N 0.0061 0.0033 'International Tables Vol C Tables 4.2.6.8 and 6.1.1.4'
O O 0.0106 0.0060 'International Tables Vol C Tables 4.2.6.8 and 6.1.1.4'

loop_
_geom_angle_atom_site_label_1
_geom_angle_atom_site_label_2
_geom_angle_atom_site_label_3
_geom_angle_site_symmetry_1
_geom_angle_site_symmetry_3
_geom_angle
_geom_angle_publ_flag
O1 C1 O2 . . 128.0(3) ?
O1 C1 C2 . . 117.1(3) ?
O2 C1 C2 . . 114.9(3) ?
C3 C2 C7 . . 117.0(2) ?
C3 C2 C1 . . 121.2(2) ?
C7 C2 C1 . . 121.7(2) ?
C2 C3 C4 . . 124.5(3) ?
C2 C3 Br1 . . 118.5(2) ?
C4 C3 Br1 . . 117.1(2) ?
N1 C4 C5 . . 122.9(3) ?
N1 C4 C3 . . 122.4(3) ?
C5 C4 C3 . . 114.7(3) ?
C6 C5 C4 . . 123.6(3) ?
C6 C5 Br3 . . 118.9(2) ?
C4 C5 Br3 . . 117.5(2) ?
C5 C6 C7 . . 118.2(2) ?
C5 C6 C8 . . 122.0(3) ?
C7 C6 C8 . . 119.8(3) ?
C2 C7 C6 . . 121.9(3) ?
C2 C7 Br2 . . 119.9(2) ?
C6 C7 Br2 . . 118.2(2) ?
O3 C8 O4 . . 126.8(3) ?
O3 C8 C6 . . 117.0(3) ?
O4 C8 C6 . . 116.2(3) ?
C10 C9 N2 . . 110.0(3) ?
C10 C9 H9 . . 125.0 ?
N2 C9 H9 . . 125.0 ?
C9 C10 N3 . . 106.4(3) ?
C9 C10 H10 . . 126.8 ?
N3 C10 H10 . . 126.8 ?
N3 C11 N2 . . 110.2(3) ?
N3 C11 H11 . . 124.9 ?
N2 C11 H11 . . 124.9 ?
N3 C12 C13 . . 110.9(3) ?
N3 C12 H12A . . 109.5 ?
C13 C12 H12A . . 109.5 ?
N3 C12 H12B . . 109.5 ?
C13 C12 H12B . . 109.5 ?
H12A C12 H12B . . 108.0 ?
C14 C13 C18 . . 118.8(3) ?
C14 C13 C12 . . 121.1(3) ?
C18 C13 C12 . . 120.0(3) ?
C13 C14 C15 . . 121.5(3) ?
C13 C14 H14 . . 119.3 ?
C15 C14 H14 . . 119.3 ?
C16 C15 C14 . . 118.8(3) ?
C16 C15 C32 . 1_455 120.9(3) ?
C14 C15 C32 . 1_455 120.3(3) ?
C15 C16 C17 . . 120.1(3) ?
C15 C16 H16 . . 120.0 ?
C17 C16 H16 . . 120.0 ?
C18 C17 C16 . . 119.9(3) ?
C18 C17 H17 . . 120.0 ?
C16 C17 H17 . . 120.0 ?
C17 C18 C13 . . 120.9(3) ?
C17 C18 H18 . . 119.6 ?
C13 C18 H18 . . 119.6 ?
C20 C19 N4 . . 109.6(3) ?
C20 C19 H19 . . 125.2 ?
N4 C19 H19 . . 125.2 ?
C19 C20 N5 . . 106.2(3) ?
C19 C20 H20 . . 126.9 ?
N5 C20 H20 . . 126.9 ?
N4 C21 N5 . . 112.0(3) ?
N4 C21 H21 . . 124.0 ?
N5 C21 H21 . . 124.0 ?
N5 C22 C23 . . 112.1(2) ?
N5 C22 H22A . . 109.2 ?
C23 C22 H22A . . 109.2 ?
N5 C22 H22B . . 109.2 ?
C23 C22 H22B . . 109.2 ?
H22A C22 H22B . . 107.9 ?
C24 C23 C28 . . 118.9(3) ?
C24 C23 C22 . . 120.2(3) ?
C28 C23 C22 . . 120.9(3) ?
C23 C24 C25 . . 121.2(3) ?
C23 C24 H24 . . 119.4 ?
C25 C24 H24 . . 119.4 ?
C26 C25 C24 . . 119.1(3) ?
C26 C25 C36 . 1_655 120.8(3) ?
C24 C25 C36 . 1_655 120.1(3) ?
C25 C26 C27 . . 120.1(3) ?
C25 C26 H26 . . 120.0 ?
C27 C26 H26 . . 120.0 ?
C28 C27 C26 . . 120.6(3) ?
C28 C27 H27 . . 119.7 ?
C26 C27 H27 . . 119.7 ?
C27 C28 C23 . . 120.0(3) ?
C27 C28 H28 . . 120.0 ?
C23 C28 H28 . . 120.0 ?
N6 C29 N7 . . 113.0(3) ?
N6 C29 H29 . . 123.5 ?
N7 C29 H29 . . 123.5 ?
C31 C30 N6 . . 109.4(3) ?
C31 C30 H30 . . 125.3 ?
N6 C30 H30 . . 125.3 ?
C30 C31 N7 . . 106.9(3) ?
C30 C31 H31 . . 126.6 ?
N7 C31 H31 . . 126.6 ?
N7 C32 C15 . 1_655 112.6(3) ?
N7 C32 H32A . . 109.1 ?
C15 C32 H32A 1_655 . 109.1 ?
N7 C32 H32B . . 109.1 ?
C15 C32 H32B 1_655 . 109.1 ?
H32A C32 H32B . . 107.8 ?
C34 C33 N8 . . 110.2(3) ?
C34 C33 H33 . . 124.9 ?
N8 C33 H33 . . 124.9 ?
C33 C34 N9 . . 106.5(3) ?
C33 C34 H34 . . 126.8 ?
N9 C34 H34 . . 126.8 ?
N8 C35 N9 . . 111.4(3) ?
N8 C35 H35 . . 124.3 ?
N9 C35 H35 . . 124.3 ?
N9 C36 C25 . 1_455 110.6(2) ?
N9 C36 H36A . . 109.5 ?
C25 C36 H36A 1_455 . 109.5 ?
N9 C36 H36B . . 109.5 ?
C25 C36 H36B 1_455 . 109.5 ?
H36A C36 H36B . . 108.1 ?
N4 Co1 N6 . . 86.42(9) yes
N4 Co1 N2 . . 176.94(10) yes
N6 Co1 N2 . . 91.62(9) yes
N4 Co1 N8 . . 96.55(9) yes
N6 Co1 N8 . . 176.80(9) yes
N2 Co1 N8 . . 85.37(9) yes
N4 Co1 O2 . . 89.44(9) yes
N6 Co1 O2 . . 91.65(9) yes
N2 Co1 O2 . . 92.96(9) yes
N8 Co1 O2 . . 89.59(9) yes
N4 Co1 O1W . . 88.52(9) yes
N6 Co1 O1W . . 92.98(9) yes
N2 Co1 O1W . . 89.24(9) yes
N8 Co1 O1W . . 85.90(9) yes
O2 Co1 O1W . . 174.81(8) yes
C4 N1 H1A . . 120.0 ?
C4 N1 H1B . . 120.0 ?
H1A N1 H1B . . 120.0 ?
C11 N2 C9 . . 105.5(2) ?
C11 N2 Co1 . . 126.2(2) ?
C9 N2 Co1 . . 128.1(2) ?
C11 N3 C10 . . 107.8(3) ?
C11 N3 C12 . . 124.9(3) ?
C10 N3 C12 . . 127.3(3) ?
C21 N4 C19 . . 104.9(2) ?
C21 N4 Co1 . . 129.55(19) ?
C19 N4 Co1 . . 125.4(2) ?
C21 N5 C20 . . 107.2(2) ?
C21 N5 C22 . . 127.0(3) ?
C20 N5 C22 . . 125.7(3) ?
C29 N6 C30 . . 104.8(3) ?
C29 N6 Co1 . . 129.2(2) ?
C30 N6 Co1 . . 125.7(2) ?
C29 N7 C31 . . 105.9(3) ?
C29 N7 C32 . . 127.7(3) ?
C31 N7 C32 . . 126.3(3) ?
C35 N8 C33 . . 105.0(2) ?
C35 N8 Co1 . . 135.4(2) ?
C33 N8 Co1 . . 119.39(19) ?
C35 N9 C34 . . 106.9(2) ?
C35 N9 C36 . . 126.9(3) ?
C34 N9 C36 . . 126.0(3) ?
C1 O2 Co1 . . 154.2(2) ?
Co1 O1W H1WA . . 120.2 ?
Co1 O1W H1WB . . 129.2 ?
H1WA O1W H1WB . . 109.5 ?
H2WA O2W H2WB . . 108.9 ?
H3WA O3W H3WB . . 110.9 ?
H4WA O4W H4WB . . 109.6 ?
H5WA O5W H5WB . . 109.3 ?
H6WA O6W H6WB . . 106.8 ?

loop_
_geom_bond_atom_site_label_1
_geom_bond_atom_site_label_2
_geom_bond_site_symmetry_2
_geom_bond_distance
_geom_bond_publ_flag
Br1 C3 . 1.898(3) ?
Br2 C7 . 1.899(3) ?
Br3 C5 . 1.899(3) ?
C1 O1 . 1.236(4) ?
C1 O2 . 1.243(3) ?
C1 C2 . 1.529(4) ?
C2 C3 . 1.382(4) ?
C2 C7 . 1.385(4) ?
C3 C4 . 1.410(4) ?
C4 N1 . 1.364(4) ?
C4 C5 . 1.402(4) ?
C5 C6 . 1.375(4) ?
C6 C7 . 1.397(4) ?
C6 C8 . 1.526(4) ?
C8 O3 . 1.241(4) ?
C8 O4 . 1.247(4) ?
C9 C10 . 1.348(5) ?
C9 N2 . 1.370(4) ?
C9 H9 . 0.9300 ?
C10 N3 . 1.373(4) ?
C10 H10 . 0.9300 ?
C11 N3 . 1.342(4) ?
C11 N2 . 1.348(4) ?
C11 H11 . 0.9300 ?
C12 N3 . 1.464(4) ?
C12 C13 . 1.513(4) ?
C12 H12A . 0.9700 ?
C12 H12B . 0.9700 ?
C13 C14 . 1.373(4) ?
C13 C18 . 1.378(5) ?
C14 C15 . 1.388(4) ?
C14 H14 . 0.9300 ?
C15 C16 . 1.379(5) ?
C15 C32 1_455 1.504(5) ?
C16 C17 . 1.388(5) ?
C16 H16 . 0.9300 ?
C17 C18 . 1.369(5) ?
C17 H17 . 0.9300 ?
C18 H18 . 0.9300 ?
C19 C20 . 1.362(4) ?
C19 N4 . 1.374(4) ?
C19 H19 . 0.9300 ?
C20 N5 . 1.364(4) ?
C20 H20 . 0.9300 ?
C21 N4 . 1.323(4) ?
C21 N5 . 1.334(4) ?
C21 H21 . 0.9300 ?
C22 N5 . 1.463(4) ?
C22 C23 . 1.502(4) ?
C22 H22A . 0.9700 ?
C22 H22B . 0.9700 ?
C23 C24 . 1.387(4) ?
C23 C28 . 1.388(5) ?
C24 C25 . 1.390(4) ?
C24 H24 . 0.9300 ?
C25 C26 . 1.368(4) ?
C25 C36 1_655 1.512(4) ?
C26 C27 . 1.397(5) ?
C26 H26 . 0.9300 ?
C27 C28 . 1.367(5) ?
C27 H27 . 0.9300 ?
C28 H28 . 0.9300 ?
C29 N6 . 1.295(4) ?
C29 N7 . 1.333(4) ?
C29 H29 . 0.9300 ?
C30 C31 . 1.345(6) ?
C30 N6 . 1.364(4) ?
C30 H30 . 0.9300 ?
C31 N7 . 1.352(5) ?
C31 H31 . 0.9300 ?
C32 N7 . 1.465(4) ?
C32 H32A . 0.9700 ?
C32 H32B . 0.9700 ?
C33 C34 . 1.339(4) ?
C33 N8 . 1.365(4) ?
C33 H33 . 0.9300 ?
C34 N9 . 1.364(4) ?
C34 H34 . 0.9300 ?
C35 N8 . 1.323(4) ?
C35 N9 . 1.338(4) ?
C35 H35 . 0.9300 ?
C36 N9 . 1.462(4) ?
C36 H36A . 0.9700 ?
C36 H36B . 0.9700 ?
Co1 N4 . 2.122(2) yes
Co1 N6 . 2.128(2) yes
Co1 N2 . 2.134(2) yes
Co1 N8 . 2.141(2) yes
Co1 O2 . 2.188(2) yes
Co1 O1W . 2.189(2) yes
N1 H1A . 0.8600 ?
N1 H1B . 0.8600 ?
O1W H1WA . 0.8500 ?
O1W H1WB . 0.8464 ?
O2W H2WA . 0.8542 ?
O2W H2WB . 0.8512 ?
O3W H3WA . 0.8464 ?
O3W H3WB . 0.8452 ?
O4W H4WA . 0.8497 ?
O4W H4WB . 0.8442 ?
O5W H5WA . 0.8510 ?
O5W H5WB . 0.8488 ?
O6W H6WA . 0.8621 ?
O6W H6WB . 0.8605 ?

loop_
_geom_hbond_atom_site_label_D
_geom_hbond_atom_site_label_H
_geom_hbond_atom_site_label_A
_geom_hbond_site_symmetry_A
_geom_hbond_distance_DH
_geom_hbond_distance_HA
_geom_hbond_distance_DA
_geom_hbond_angle_DHA
_geom_hbond_publ_flag
C36 H36A O3 2_666 0.97 2.53 3.372(4) 144.7 yes
C21 H21 O5W 2_666 0.93 2.50 3.333(4) 149.5 yes
O5W H5WB O4 2_656 0.85 1.98 2.827(3) 175.0 yes
O6W H6WB O1 2_665 0.86 1.98 2.822(5) 166.6 yes
O4W H4WB O2W 2_656 0.84 2.00 2.818(4) 161.7 yes
O1W H1WB O3W 1_565 0.85 1.97 2.811(3) 171.9 yes
N1 H1A O2W 1_655 0.86 2.27 3.062(4) 153.3 yes
O1W H1WA O4W 2_666 0.85 1.93 2.768(3) 166.8 yes
O6W H6WA O1 . 0.86 2.46 2.938(5) 115.9 yes
O6W H6WA Br2 . 0.86 2.88 3.370(4) 118.1 yes
O5W H5WA O3 . 0.85 2.02 2.852(3) 167.6 yes
O4W H4WA O3 . 0.85 1.97 2.810(3) 168.5 yes
O3W H3WB O4 . 0.85 2.00 2.761(4) 149.6 yes
O3W H3WA O6W . 0.85 2.49 3.327(6) 172.1 yes
O2W H2WB O3W . 0.85 2.34 3.161(4) 161.9 yes
O2W H2WA O5W . 0.85 2.02 2.864(4) 171.0 yes
N1 H1B Br1 . 0.86 2.62 3.052(3) 112.7 yes
N1 H1A Br3 . 0.86 2.64 3.069(3) 112.1 yes

loop_
_geom_torsion_atom_site_label_1
_geom_torsion_atom_site_label_2
_geom_torsion_atom_site_label_3
_geom_torsion_atom_site_label_4
_geom_torsion_site_symmetry_1
_geom_torsion_site_symmetry_4
_geom_torsion
O1 C1 C2 C3 . . 93.7(4)
O2 C1 C2 C3 . . -86.4(3)
O1 C1 C2 C7 . . -87.5(4)
O2 C1 C2 C7 . . 92.4(3)
C7 C2 C3 C4 . . -4.1(4)
C1 C2 C3 C4 . . 174.7(3)
C7 C2 C3 Br1 . . 176.0(2)
C1 C2 C3 Br1 . . -5.1(4)
C2 C3 C4 N1 . . -178.5(3)
Br1 C3 C4 N1 . . 1.4(4)
C2 C3 C4 C5 . . 0.9(4)
Br1 C3 C4 C5 . . -179.2(2)
N1 C4 C5 C6 . . -177.9(3)
C3 C4 C5 C6 . . 2.6(4)
N1 C4 C5 Br3 . . 2.4(4)
C3 C4 C5 Br3 . . -177.05(19)
C4 C5 C6 C7 . . -2.7(4)
Br3 C5 C6 C7 . . 177.0(2)
C4 C5 C6 C8 . . 179.1(3)
Br3 C5 C6 C8 . . -1.2(4)
C3 C2 C7 C6 . . 4.0(4)
C1 C2 C7 C6 . . -174.8(3)
C3 C2 C7 Br2 . . -176.9(2)
C1 C2 C7 Br2 . . 4.2(4)
C5 C6 C7 C2 . . -0.8(4)
C8 C6 C7 C2 . . 177.4(3)
C5 C6 C7 Br2 . . -179.9(2)
C8 C6 C7 Br2 . . -1.7(3)
C5 C6 C8 O3 . . 90.9(4)
C7 C6 C8 O3 . . -87.3(4)
C5 C6 C8 O4 . . -91.7(4)
C7 C6 C8 O4 . . 90.1(4)
N2 C9 C10 N3 . . 1.0(4)
N3 C12 C13 C14 . . -104.4(3)
N3 C12 C13 C18 . . 74.7(4)
C18 C13 C14 C15 . . -0.3(5)
C12 C13 C14 C15 . . 178.8(3)
C13 C14 C15 C16 . . 1.0(5)
C13 C14 C15 C32 . 1_455 178.7(3)
C14 C15 C16 C17 . . -0.3(5)
C32 C15 C16 C17 1_455 . -178.0(3)
C15 C16 C17 C18 . . -1.1(6)
C16 C17 C18 C13 . . 1.9(6)
C14 C13 C18 C17 . . -1.2(5)
C12 C13 C18 C17 . . 179.7(3)
N4 C19 C20 N5 . . -0.9(4)
N5 C22 C23 C24 . . 103.3(3)
N5 C22 C23 C28 . . -76.2(4)
C28 C23 C24 C25 . . 0.0(4)
C22 C23 C24 C25 . . -179.5(3)
C23 C24 C25 C26 . . 0.7(4)
C23 C24 C25 C36 . 1_655 -177.9(3)
C24 C25 C26 C27 . . -0.7(5)
C36 C25 C26 C27 1_655 . 177.9(3)
C25 C26 C27 C28 . . 0.0(6)
C26 C27 C28 C23 . . 0.7(6)
C24 C23 C28 C27 . . -0.7(5)
C22 C23 C28 C27 . . 178.8(3)
N6 C30 C31 N7 . . -0.5(6)
N8 C33 C34 N9 . . -0.6(4)
N3 C11 N2 C9 . . 1.8(4)
N3 C11 N2 Co1 . . 178.7(2)
C10 C9 N2 C11 . . -1.7(4)
C10 C9 N2 Co1 . . -178.6(2)
N2 C11 N3 C10 . . -1.2(4)
N2 C11 N3 C12 . . 179.3(3)
C9 C10 N3 C11 . . 0.1(4)
C9 C10 N3 C12 . . 179.6(3)
C13 C12 N3 C11 . . -125.0(3)
C13 C12 N3 C10 . . 55.6(4)
N5 C21 N4 C19 . . -0.9(3)
N5 C21 N4 Co1 . . -177.45(19)
C20 C19 N4 C21 . . 1.1(3)
C20 C19 N4 Co1 . . 177.8(2)
N4 C21 N5 C20 . . 0.4(4)
N4 C21 N5 C22 . . -178.2(3)
C19 C20 N5 C21 . . 0.4(3)
C19 C20 N5 C22 . . 179.0(3)
C23 C22 N5 C21 . . 110.0(3)
C23 C22 N5 C20 . . -68.4(4)
N7 C29 N6 C30 . . -1.5(4)
N7 C29 N6 Co1 . . -176.7(2)
C31 C30 N6 C29 . . 1.2(5)
C31 C30 N6 Co1 . . 176.6(3)
N6 C29 N7 C31 . . 1.3(4)
N6 C29 N7 C32 . . 176.9(3)
C30 C31 N7 C29 . . -0.4(5)
C30 C31 N7 C32 . . -176.1(4)
C15 C32 N7 C29 1_655 . -106.9(4)
C15 C32 N7 C31 1_655 . 67.9(5)
N9 C35 N8 C33 . . -0.4(3)
N9 C35 N8 Co1 . . 173.95(19)
C34 C33 N8 C35 . . 0.6(3)
C34 C33 N8 Co1 . . -174.8(2)
N8 C35 N9 C34 . . 0.0(3)
N8 C35 N9 C36 . . -174.2(2)
C33 C34 N9 C35 . . 0.3(3)
C33 C34 N9 C36 . . 174.7(3)
C25 C36 N9 C35 1_455 . 117.7(3)
C25 C36 N9 C34 1_455 . -55.5(4)
O1 C1 O2 Co1 . . 12.6(7)
C2 C1 O2 Co1 . . -167.3(3)

_cod_database_fobs_code 2021079
